data_5000200
loop_
_publ_author_name
'Goto, Midori'
'Asada, Eiichi'

_publ_section_title
;
 The Crystal Structure of the A-super Form of Laurie Acid
;
_journal_issue 1
_journal_name_full 'Bulletin of the Chemical Society of Japan'
_journal_page_first 70
_journal_page_last 74
_journal_paper_doi 10.1246/bcsj.51.70
_journal_volume 51
_journal_year 1978
_chemical_formula_sum 'C12 H24 O2'
_space_group_IT_number 2
_symmetry_cell_setting triclinic
_symmetry_Int_Tables_number 2
_symmetry_space_group_name_Hall '-P 1 (-x,-1/2*y+1/2*z,1/2*y+1/2*z)'
_symmetry_space_group_name_H-M 'A -1'
_cell_angle_alpha 69.82(4)
_cell_angle_beta 113.14(4)
_cell_angle_gamma 121.15(3)
_cell_formula_units_Z 12
_cell_length_a 5.415(2)
_cell_length_b 25.964(11)
_cell_length_c 35.183(13)
_cod_database_code 5000200

loop_
_symmetry_equiv_pos_site_id
_symmetry_equiv_pos_as_xyz
1 x,y,z
2 x,1/2+y,1/2+z
3 -x,-y,-z
4 -x,-1/2-y,-1/2-z

loop_
_atom_site_label
_atom_site_type_symbol
_atom_site_fract_x
_atom_site_fract_y
_atom_site_fract_z
C1 C 0.33570 -0.01000 0.04830
C2 C 0.58700 -0.02470 0.08030
C3 C 0.64270 0.00280 0.12130
C4 C 0.90720 -0.01610 0.15400
C5 C 0.96000 0.00720 0.19350
C6 C 1.20360 -0.01200 0.22890
C7 C 1.29300 0.01180 0.26990
C8 C 1.55160 -0.00620 0.30570
C9 C 1.62500 0.02070 0.34630
C10 C 1.85660 -0.00100 0.38010
C11 C 1.93580 0.02570 0.42020
C12 C 2.18280 0.00640 0.45420
C13 C 0.15520 0.15250 0.04590
C14 C 0.41290 0.14020 0.08140
C15 C 0.48120 0.16790 0.12080
C16 C 0.72520 0.14620 0.15540
C17 C 0.81620 0.17460 0.19580
C18 C 1.05100 0.15600 0.22930
C19 C 1.11950 0.17760 0.26960
C20 C 1.37020 0.16090 0.30580
C21 C 1.45130 0.18710 0.34680
C22 C 1.70460 0.16770 0.38000
C23 C 1.75520 0.18780 0.41960
C24 C 2.01950 0.16890 0.45480
C25 C 0.43680 -0.18880 0.05070
C26 C 0.70280 -0.20220 0.08270
C27 C 0.77650 -0.16820 0.12190
C28 C 1.05120 -0.18500 0.15590
C29 C 1.13360 -0.16080 0.19580
C30 C 1.37510 -0.18060 0.23110
C31 C 1.47430 -0.15100 0.27080
C32 C 1.70940 -0.17200 0.30440
C33 C 1.79940 -0.14800 0.34520
C34 C 2.03000 -0.17300 0.38060
C35 C 2.10900 -0.14050 0.41970
C36 C 2.35930 -0.15830 0.45400
O1 O 0.34690 -0.15460 0.04900
O2 O 0.07440 0.12340 0.01500
O3 O 0.38180 0.03820 0.01850
O4 O 0.05570 -0.04430 0.04670
O5 O 0.35300 -0.21230 0.01740
O6 O 0.07150 0.18490 0.04450
H1 H 0.78800 0.00200 0.06800
H2 H 0.50900 -0.07400 0.08800
H3 H 0.73300 0.05300 0.11300
H4 H 0.44200 -0.02400 0.13300
H5 H 1.11000 0.01100 0.14300
H6 H 1.57300 0.18300 0.29500
H7 H 1.28600 0.11100 0.31400
H8 H 1.25200 0.16400 0.35900
H9 H 1.54500 0.23700 0.33900
H10 H 1.90700 0.19300 0.36800
H11 H 0.82100 -0.06600 0.16100
H12 H 0.75200 -0.01700 0.20300
H13 H 1.05300 0.05800 0.18700
H14 H 1.40400 0.00700 0.21800
H15 H 1.11200 -0.06200 0.23600
H16 H 1.09400 -0.00900 0.28100
H17 H 1.37800 0.06200 0.26300
H18 H 1.75200 0.01600 0.29500
H19 H 1.46200 -0.05600 0.31400
H20 H 1.42200 0.00000 0.35700
H21 H 1.73000 0.07100 0.33900
H22 H 1.75300 -0.05100 0.38800
H23 H 2.06000 0.02000 0.36900
H24 H 1.73400 0.00400 0.43100
H25 H 2.02900 0.07600 0.41200
H26 H 2.09200 -0.04400 0.46100
H27 H 2.25000 0.02300 0.48300
H28 H 2.38000 0.02600 0.44300
H29 H 0.61800 0.16400 0.07000
H30 H 0.34600 0.09100 0.09100
H31 H 0.27500 0.14600 0.13100
H32 H 0.58200 0.21800 0.11300
H33 H 0.92200 0.16600 0.14300
H34 H 0.62300 0.09600 0.16300
H35 H 0.91400 0.22500 0.18800
H36 H 0.61800 0.15500 0.20800
H37 H 1.25500 0.17700 0.21900
H38 H 0.95700 0.10500 0.23600
H39 H 0.91600 0.15700 0.28000
H40 H 1.20300 0.22800 0.26200
H41 H 1.61100 0.11700 0.38600
H42 H 1.55300 0.16200 0.43000
H43 H 1.84200 0.23800 0.41300
H44 H 1.94200 0.11900 0.46000
H45 H 2.07800 0.18200 0.48500
H46 H 2.22300 0.19300 0.44300
H47 H 0.89300 -0.17800 0.06900
H48 H 0.62500 -0.25200 0.09400
H49 H 0.58200 -0.19200 0.13500
H50 H 0.86400 -0.11900 0.11100
H51 H 0.96800 -0.23500 0.16400
H52 H 1.24400 -0.16200 0.14300
H53 H 0.93400 -0.18000 0.20700
H54 H 1.23000 -0.11000 0.18800
H55 H 1.57100 -0.16300 0.21900
H56 H 1.27500 -0.23100 0.23900
H57 H 1.27900 -0.16900 0.28200
H58 H 1.57800 -0.10100 0.26200
H59 H 1.90500 -0.15400 0.29300
H60 H 1.60400 -0.22300 0.31200
H61 H 1.60000 -0.16200 0.35600
H62 H 1.91400 -0.09500 0.33800
H63 H 2.23400 -0.15100 0.37000
H64 H 1.91500 -0.22000 0.38900
H65 H 1.91000 -0.16200 0.43100
H66 H 2.20300 -0.09100 0.41100
H67 H 2.42700 -0.14100 0.48200
H68 H 2.26800 -0.20900 0.46200
H69 H 2.55200 -0.14000 0.44200

loop_
_atom_type_symbol
_atom_type_radius_bond
C 0.68
H 0.23
O 0.68
